data_7712697
loop_
_publ_author_name
'Mondal, Tapan Kumar'
'Mandal, Subrata'
'Naskar, Rahul'
'Mondal, Apurba Sau'
'Bera, Biswajit'

_publ_section_title
;
 Facile synthesis of novel NNO tethered copper(II) complexes:
 Characterization details, theoretical studies, promising enzyme-like
 activities and bio-molecular interactions
;
_journal_name_full 'Dalton Transactions'
_journal_paper_doi 10.1039/D2DT04170G
_journal_year 2023
_chemical_formula_sum 'C25 H27 Cu N3 O S'
_chemical_formula_weight 481.09
_space_group_crystal_system triclinic
_space_group_IT_number 2
_space_group_name_Hall '-P 1'
_space_group_name_H-M_alt 'P -1'
_atom_sites_solution_hydrogens geom
_audit_creation_method SHELXL-2016/6
_audit_update_record
;
2022-12-29 deposited with the CCDC.	2023-03-29 downloaded from the CCDC.
;
_cell_angle_alpha 86.302(3)
_cell_angle_beta 89.149(3)
_cell_angle_gamma 73.635(3)
_cell_formula_units_Z 2
_cell_length_a 6.6554(6)
_cell_length_b 10.5705(8)
_cell_length_c 17.5161(15)
_cell_measurement_reflns_used 12452
_cell_measurement_temperature 293(2)
_cell_measurement_theta_max 22.00
_cell_measurement_theta_min 2.25
_cell_volume 1179.88(17)
_computing_structure_refinement 'SHELXL-2016/6 (Sheldrick, 2016)'
_computing_structure_solution 'SHELXT 2014/5 (Sheldrick, 2014)'
_diffrn_ambient_temperature 293(2)
_diffrn_measured_fraction_theta_full 0.995
_diffrn_measured_fraction_theta_max 0.993
_diffrn_measurement_device_type 'ccd area detector'
_diffrn_measurement_method 'omega/phi scan'
_diffrn_radiation_type MoK\a
_diffrn_radiation_wavelength 0.71073
_diffrn_reflns_av_R_equivalents 0.0544
_diffrn_reflns_av_unetI/netI 0.0325
_diffrn_reflns_Laue_measured_fraction_full 0.995
_diffrn_reflns_Laue_measured_fraction_max 0.993
_diffrn_reflns_limit_h_max 8
_diffrn_reflns_limit_h_min -8
_diffrn_reflns_limit_k_max 13
_diffrn_reflns_limit_k_min -13
_diffrn_reflns_limit_l_max 22
_diffrn_reflns_limit_l_min -22
_diffrn_reflns_number 37591
_diffrn_reflns_point_group_measured_fraction_full 0.995
_diffrn_reflns_point_group_measured_fraction_max 0.993
_diffrn_reflns_theta_full 25.242
_diffrn_reflns_theta_max 27.124
_diffrn_reflns_theta_min 2.012
_diffrn_source 'fine-focuse sealed tube'
_exptl_absorpt_coefficient_mu 1.035
_exptl_absorpt_correction_T_max 0.932
_exptl_absorpt_correction_T_min 0.887
_exptl_absorpt_correction_type multi-scan
_exptl_absorpt_process_details Sadabs
_exptl_crystal_colour red
_exptl_crystal_density_diffrn 1.354
_exptl_crystal_description block
_exptl_crystal_F_000 502
_exptl_crystal_size_max 0.13
_exptl_crystal_size_mid 0.10
_exptl_crystal_size_min 0.08
_refine_diff_density_max 0.780
_refine_diff_density_min -0.327
_refine_diff_density_rms 0.060
_refine_ls_extinction_method none
_refine_ls_goodness_of_fit_ref 1.059
_refine_ls_hydrogen_treatment constr
_refine_ls_matrix_type full
_refine_ls_number_parameters 280
_refine_ls_number_reflns 5182
_refine_ls_number_restraints 0
_refine_ls_restrained_S_all 1.059
_refine_ls_R_factor_all 0.0543
_refine_ls_R_factor_gt 0.0443
_refine_ls_shift/su_max 0.001
_refine_ls_shift/su_mean 0.000
_refine_ls_structure_factor_coef Fsqd
_refine_ls_weighting_details 'w=1/[\s^2^(Fo^2^)+(0.0538P)^2^+0.6683P] where P=(Fo^2^+2Fc^2^)/3'
_refine_ls_weighting_scheme calc
_refine_ls_wR_factor_gt 0.1082
_refine_ls_wR_factor_ref 0.1142
_reflns_Friedel_coverage 0.000
_reflns_number_gt 4433
_reflns_number_total 5182
_reflns_threshold_expression 'I > 2\s(I)'
_cod_data_source_file d2dt04170g2.cif
_cod_data_source_block shelx_CCDC1
_cod_database_code 7712697
_shelx_shelxl_version_number 2016/6
_shelx_space_group_comment
;
The symmetry employed for this shelxl refinement is uniquely defined
by the following loop, which should always be used as a source of
symmetry information in preference to the above space-group names.
They are only intended as comments.
;

loop_
_space_group_symop_operation_xyz
'x, y, z'
'-x, -y, -z'

loop_
_atom_site_label
_atom_site_type_symbol
_atom_site_fract_x
_atom_site_fract_y
_atom_site_fract_z
_atom_site_U_iso_or_equiv
_atom_site_adp_type
_atom_site_occupancy
_atom_site_site_symmetry_order
_atom_site_calc_flag
_atom_site_refinement_flags_posn
_atom_site_refinement_flags_adp
_atom_site_refinement_flags_occupancy
_atom_site_disorder_assembly
_atom_site_disorder_group
Cu1 Cu 0.79242(5) 0.78702(3) 0.57451(2) 0.03737(11) Uani 1 1 d . . . . .
S1 S 0.58378(18) 0.42158(9) 0.62528(7) 0.0813(3) Uani 1 1 d . . . . .
O1 O 0.8042(3) 0.77726(17) 0.68136(11) 0.0462(4) Uani 1 1 d . . . . .
N1 N 0.7523(3) 0.97724(19) 0.56635(11) 0.0337(4) Uani 1 1 d . . . . .
N2 N 0.7992(3) 0.8077(2) 0.46144(13) 0.0399(5) Uani 1 1 d . . . . .
N3 N 0.7966(4) 0.6019(2) 0.57715(15) 0.0566(6) Uani 1 1 d . . . . .
C1 C 0.7865(4) 0.8702(2) 0.72843(15) 0.0369(5) Uani 1 1 d . . . . .
C2 C 0.8050(4) 0.8359(2) 0.80838(15) 0.0423(6) Uani 1 1 d . . . . .
C3 C 0.7772(5) 0.9369(3) 0.85733(16) 0.0459(6) Uani 1 1 d . . . . .
H3 H 0.787433 0.914204 0.909602 0.055 Uiso 1 1 calc R U . . .
C4 C 0.7343(4) 1.0725(2) 0.83347(15) 0.0419(6) Uani 1 1 d . . . . .
C5 C 0.7236(4) 1.1029(2) 0.75668(15) 0.0393(5) Uani 1 1 d . . . . .
H5 H 0.699049 1.190756 0.738975 0.047 Uiso 1 1 calc R U . . .
C6 C 0.7484(4) 1.0053(2) 0.70274(14) 0.0350(5) Uani 1 1 d . . . . .
C7 C 0.8473(5) 0.6911(3) 0.83819(17) 0.0531(7) Uani 1 1 d . . . . .
C8 C 0.6604(7) 0.6416(4) 0.8180(2) 0.0782(11) Uani 1 1 d . . . . .
H8A H 0.639043 0.651604 0.763621 0.117 Uiso 1 1 calc R U . . .
H8B H 0.687992 0.550103 0.834880 0.117 Uiso 1 1 calc R U . . .
H8C H 0.537081 0.692205 0.842896 0.117 Uiso 1 1 calc R U . . .
C9 C 1.0474(6) 0.6053(3) 0.8024(2) 0.0812(11) Uani 1 1 d . . . . .
H9A H 1.034091 0.613974 0.747630 0.122 Uiso 1 1 calc R U . . .
H9B H 1.165256 0.633657 0.817215 0.122 Uiso 1 1 calc R U . . .
H9C H 1.068030 0.514522 0.819803 0.122 Uiso 1 1 calc R U . . .
C10 C 0.8765(8) 0.6738(4) 0.9247(2) 0.0882(13) Uani 1 1 d . . . . .
H10A H 0.993048 0.704161 0.938720 0.132 Uiso 1 1 calc R U . . .
H10B H 0.751924 0.724150 0.948997 0.132 Uiso 1 1 calc R U . . .
H10C H 0.902835 0.582049 0.940981 0.132 Uiso 1 1 calc R U . . .
C11 C 0.7044(5) 1.1809(3) 0.88998(16) 0.0508(7) Uani 1 1 d . . . . .
C12 C 0.6921(8) 1.1307(4) 0.97293(19) 0.0791(11) Uani 1 1 d . . . . .
H12A H 0.817140 1.061461 0.986027 0.119 Uiso 1 1 calc R U . . .
H12B H 0.678832 1.201914 1.005758 0.119 Uiso 1 1 calc R U . . .
H12C H 0.572673 1.097151 0.979275 0.119 Uiso 1 1 calc R U . . .
C13 C 0.8911(7) 1.2384(4) 0.8830(2) 0.0797(11) Uani 1 1 d . . . . .
H13A H 0.902238 1.270794 0.831050 0.120 Uiso 1 1 calc R U . . .
H13B H 0.871133 1.309634 0.916194 0.120 Uiso 1 1 calc R U . . .
H13C H 1.017115 1.170816 0.897215 0.120 Uiso 1 1 calc R U . . .
C14 C 0.5041(7) 1.2907(4) 0.8708(2) 0.0851(12) Uani 1 1 d . . . . .
H14A H 0.509068 1.323562 0.818663 0.128 Uiso 1 1 calc R U . . .
H14B H 0.385511 1.256352 0.877645 0.128 Uiso 1 1 calc R U . . .
H14C H 0.491670 1.361115 0.904128 0.128 Uiso 1 1 calc R U . . .
C15 C 0.7367(3) 1.0497(2) 0.62452(14) 0.0354(5) Uani 1 1 d . . . . .
H15 H 0.715719 1.139828 0.613662 0.042 Uiso 1 1 calc R U . . .
C16 C 0.7434(3) 1.0316(2) 0.49027(14) 0.0355(5) Uani 1 1 d . . . . .
C17 C 0.7132(4) 1.1616(3) 0.46567(16) 0.0424(6) Uani 1 1 d . . . . .
H17 H 0.695296 1.225490 0.501201 0.051 Uiso 1 1 calc R U . . .
C18 C 0.7093(4) 1.1984(3) 0.38745(17) 0.0503(7) Uani 1 1 d . . . . .
H18 H 0.690149 1.286739 0.371833 0.060 Uiso 1 1 calc R U . . .
C19 C 0.7329(4) 1.1078(3) 0.33344(17) 0.0504(7) Uani 1 1 d . . . . .
H19 H 0.728437 1.134703 0.281732 0.061 Uiso 1 1 calc R U . . .
C20 C 0.7638(4) 0.9739(3) 0.35623(15) 0.0440(6) Uani 1 1 d . . . . .
C21 C 0.7904(4) 0.8717(3) 0.30504(17) 0.0537(7) Uani 1 1 d . . . . .
H21 H 0.785915 0.892021 0.252519 0.064 Uiso 1 1 calc R U . . .
C22 C 0.8223(5) 0.7452(3) 0.33232(18) 0.0581(8) Uani 1 1 d . . . . .
H22 H 0.841822 0.678176 0.298700 0.070 Uiso 1 1 calc R U . . .
C23 C 0.8258(4) 0.7152(3) 0.41154(17) 0.0510(7) Uani 1 1 d . . . . .
H23 H 0.847444 0.627692 0.429648 0.061 Uiso 1 1 calc R U . . .
C24 C 0.7689(3) 0.9365(2) 0.43481(14) 0.0369(5) Uani 1 1 d . . . . .
C25 C 0.7079(5) 0.5268(2) 0.59745(17) 0.0492(7) Uani 1 1 d . . . . .

loop_
_atom_site_aniso_label
_atom_site_aniso_U_11
_atom_site_aniso_U_22
_atom_site_aniso_U_33
_atom_site_aniso_U_23
_atom_site_aniso_U_13
_atom_site_aniso_U_12
Cu1 0.03969(17) 0.02713(16) 0.04582(19) -0.00267(12) 0.00104(12) -0.01021(12)
S1 0.0943(7) 0.0407(4) 0.1148(8) 0.0025(5) 0.0069(6) -0.0306(5)
O1 0.0672(12) 0.0258(8) 0.0467(10) -0.0005(7) -0.0028(9) -0.0152(8)
N1 0.0295(9) 0.0288(10) 0.0420(11) 0.0009(8) -0.0005(8) -0.0080(8)
N2 0.0336(10) 0.0384(11) 0.0482(12) -0.0074(9) 0.0014(9) -0.0099(8)
N3 0.0760(17) 0.0343(12) 0.0614(16) -0.0089(11) 0.0056(13) -0.0176(12)
C1 0.0359(11) 0.0296(12) 0.0453(14) 0.0003(10) -0.0015(10) -0.0100(9)
C2 0.0462(13) 0.0335(13) 0.0470(15) 0.0025(11) -0.0053(11) -0.0119(11)
C3 0.0619(16) 0.0370(14) 0.0398(14) 0.0011(11) -0.0059(12) -0.0163(12)
C4 0.0461(14) 0.0333(13) 0.0471(14) -0.0028(11) -0.0014(11) -0.0126(11)
C5 0.0430(13) 0.0267(11) 0.0486(14) -0.0016(10) 0.0004(11) -0.0106(10)
C6 0.0328(11) 0.0288(11) 0.0439(13) -0.0012(10) -0.0002(10) -0.0096(9)
C7 0.0744(19) 0.0342(14) 0.0498(16) 0.0080(12) -0.0109(14) -0.0154(13)
C8 0.103(3) 0.053(2) 0.088(3) 0.0211(18) -0.014(2) -0.043(2)
C9 0.088(3) 0.0449(19) 0.095(3) 0.0135(18) -0.009(2) 0.0036(18)
C10 0.155(4) 0.0475(19) 0.058(2) 0.0153(16) -0.024(2) -0.025(2)
C11 0.0673(18) 0.0397(14) 0.0475(16) -0.0059(12) 0.0018(13) -0.0180(13)
C12 0.129(3) 0.061(2) 0.0513(19) -0.0118(16) 0.013(2) -0.031(2)
C13 0.102(3) 0.087(3) 0.071(2) -0.032(2) 0.008(2) -0.055(2)
C14 0.092(3) 0.062(2) 0.089(3) -0.029(2) -0.008(2) 0.004(2)
C15 0.0338(11) 0.0252(11) 0.0464(14) 0.0011(10) -0.0019(10) -0.0078(9)
C16 0.0249(10) 0.0369(12) 0.0430(13) 0.0017(10) -0.0005(9) -0.0070(9)
C17 0.0375(12) 0.0375(13) 0.0496(15) 0.0002(11) 0.0012(11) -0.0068(10)
C18 0.0430(14) 0.0441(15) 0.0569(17) 0.0126(13) 0.0003(12) -0.0045(12)
C19 0.0390(13) 0.0627(18) 0.0441(15) 0.0086(13) -0.0012(11) -0.0078(12)
C20 0.0285(11) 0.0571(16) 0.0447(14) -0.0013(12) -0.0004(10) -0.0094(11)
C21 0.0431(14) 0.073(2) 0.0440(15) -0.0092(14) 0.0019(12) -0.0139(14)
C22 0.0574(17) 0.065(2) 0.0546(18) -0.0208(15) 0.0055(14) -0.0180(15)
C23 0.0488(15) 0.0471(16) 0.0576(17) -0.0127(13) 0.0054(13) -0.0124(12)
C24 0.0242(10) 0.0402(13) 0.0455(14) -0.0023(11) -0.0003(9) -0.0080(9)
C25 0.0648(17) 0.0232(12) 0.0574(17) -0.0041(11) -0.0070(14) -0.0080(12)

loop_
_atom_type_symbol
_atom_type_description
_atom_type_scat_dispersion_real
_atom_type_scat_dispersion_imag
_atom_type_scat_source
C C 0.0033 0.0016 'International Tables Vol C Tables 4.2.6.8 and 6.1.1.4'
H H 0.0000 0.0000 'International Tables Vol C Tables 4.2.6.8 and 6.1.1.4'
Cu Cu 0.3201 1.2651 'International Tables Vol C Tables 4.2.6.8 and 6.1.1.4'
N N 0.0061 0.0033 'International Tables Vol C Tables 4.2.6.8 and 6.1.1.4'
O O 0.0106 0.0060 'International Tables Vol C Tables 4.2.6.8 and 6.1.1.4'
S S 0.1246 0.1234 'International Tables Vol C Tables 4.2.6.8 and 6.1.1.4'

loop_
_geom_angle_atom_site_label_1
_geom_angle_atom_site_label_2
_geom_angle_atom_site_label_3
_geom_angle
_geom_angle_site_symmetry_1
_geom_angle_site_symmetry_3
_geom_angle_publ_flag
O1 Cu1 N3 89.83(9) . . ?
O1 Cu1 N1 93.27(8) . . ?
N3 Cu1 N1 172.64(10) . . ?
O1 Cu1 N2 174.49(8) . . ?
N3 Cu1 N2 94.33(10) . . ?
N1 Cu1 N2 83.03(9) . . ?
C1 O1 Cu1 130.12(16) . . ?
C15 N1 C16 121.8(2) . . ?
C15 N1 Cu1 124.33(17) . . ?
C16 N1 Cu1 113.85(16) . . ?
C23 N2 C24 119.0(2) . . ?
C23 N2 Cu1 128.4(2) . . ?
C24 N2 Cu1 112.59(16) . . ?
C25 N3 Cu1 144.5(2) . . ?
O1 C1 C6 122.3(2) . . ?
O1 C1 C2 119.0(2) . . ?
C6 C1 C2 118.7(2) . . ?
C3 C2 C1 117.9(2) . . ?
C3 C2 C7 121.9(2) . . ?
C1 C2 C7 120.1(2) . . ?
C2 C3 C4 124.6(2) . . ?
C2 C3 H3 117.7 . . ?
C4 C3 H3 117.7 . . ?
C5 C4 C3 116.5(2) . . ?
C5 C4 C11 120.8(2) . . ?
C3 C4 C11 122.7(2) . . ?
C4 C5 C6 122.3(2) . . ?
C4 C5 H5 118.8 . . ?
C6 C5 H5 118.8 . . ?
C15 C6 C5 116.7(2) . . ?
C15 C6 C1 123.4(2) . . ?
C5 C6 C1 119.9(2) . . ?
C10 C7 C8 108.0(3) . . ?
C10 C7 C2 112.1(2) . . ?
C8 C7 C2 109.0(2) . . ?
C10 C7 C9 107.4(3) . . ?
C8 C7 C9 109.7(3) . . ?
C2 C7 C9 110.6(3) . . ?
C7 C8 H8A 109.5 . . ?
C7 C8 H8B 109.5 . . ?
H8A C8 H8B 109.5 . . ?
C7 C8 H8C 109.5 . . ?
H8A C8 H8C 109.5 . . ?
H8B C8 H8C 109.5 . . ?
C7 C9 H9A 109.5 . . ?
C7 C9 H9B 109.5 . . ?
H9A C9 H9B 109.5 . . ?
C7 C9 H9C 109.5 . . ?
H9A C9 H9C 109.5 . . ?
H9B C9 H9C 109.5 . . ?
C7 C10 H10A 109.5 . . ?
C7 C10 H10B 109.5 . . ?
H10A C10 H10B 109.5 . . ?
C7 C10 H10C 109.5 . . ?
H10A C10 H10C 109.5 . . ?
H10B C10 H10C 109.5 . . ?
C12 C11 C14 108.3(3) . . ?
C12 C11 C13 107.9(3) . . ?
C14 C11 C13 109.0(3) . . ?
C12 C11 C4 113.2(2) . . ?
C14 C11 C4 110.0(3) . . ?
C13 C11 C4 108.5(3) . . ?
C11 C12 H12A 109.5 . . ?
C11 C12 H12B 109.5 . . ?
H12A C12 H12B 109.5 . . ?
C11 C12 H12C 109.5 . . ?
H12A C12 H12C 109.5 . . ?
H12B C12 H12C 109.5 . . ?
C11 C13 H13A 109.5 . . ?
C11 C13 H13B 109.5 . . ?
H13A C13 H13B 109.5 . . ?
C11 C13 H13C 109.5 . . ?
H13A C13 H13C 109.5 . . ?
H13B C13 H13C 109.5 . . ?
C11 C14 H14A 109.5 . . ?
C11 C14 H14B 109.5 . . ?
H14A C14 H14B 109.5 . . ?
C11 C14 H14C 109.5 . . ?
H14A C14 H14C 109.5 . . ?
H14B C14 H14C 109.5 . . ?
N1 C15 C6 126.5(2) . . ?
N1 C15 H15 116.7 . . ?
C6 C15 H15 116.7 . . ?
C17 C16 N1 127.9(2) . . ?
C17 C16 C24 118.6(2) . . ?
N1 C16 C24 113.5(2) . . ?
C16 C17 C18 120.4(3) . . ?
C16 C17 H17 119.8 . . ?
C18 C17 H17 119.8 . . ?
C19 C18 C17 121.7(3) . . ?
C19 C18 H18 119.2 . . ?
C17 C18 H18 119.2 . . ?
C18 C19 C20 119.8(3) . . ?
C18 C19 H19 120.1 . . ?
C20 C19 H19 120.1 . . ?
C19 C20 C24 118.7(3) . . ?
C19 C20 C21 124.4(3) . . ?
C24 C20 C21 116.8(3) . . ?
C22 C21 C20 120.2(3) . . ?
C22 C21 H21 119.9 . . ?
C20 C21 H21 119.9 . . ?
C21 C22 C23 119.7(3) . . ?
C21 C22 H22 120.1 . . ?
C23 C22 H22 120.1 . . ?
N2 C23 C22 122.1(3) . . ?
N2 C23 H23 119.0 . . ?
C22 C23 H23 119.0 . . ?
N2 C24 C20 122.1(2) . . ?
N2 C24 C16 117.0(2) . . ?
C20 C24 C16 120.9(2) . . ?
N3 C25 S1 179.6(3) . . ?

loop_
_geom_bond_atom_site_label_1
_geom_bond_atom_site_label_2
_geom_bond_distance
_geom_bond_site_symmetry_2
_geom_bond_publ_flag
Cu1 O1 1.8694(19) . ?
Cu1 N3 1.947(2) . ?
Cu1 N1 1.9483(19) . ?
Cu1 N2 1.980(2) . ?
S1 C25 1.610(3) . ?
O1 C1 1.302(3) . ?
N1 C15 1.300(3) . ?
N1 C16 1.412(3) . ?
N2 C23 1.327(3) . ?
N2 C24 1.371(3) . ?
N3 C25 1.152(4) . ?
C1 C6 1.422(3) . ?
C1 C2 1.422(4) . ?
C2 C3 1.383(4) . ?
C2 C7 1.534(4) . ?
C3 C4 1.416(3) . ?
C3 H3 0.9300 . ?
C4 C5 1.361(4) . ?
C4 C11 1.531(4) . ?
C5 C6 1.417(3) . ?
C5 H5 0.9300 . ?
C6 C15 1.415(3) . ?
C7 C10 1.524(4) . ?
C7 C8 1.533(5) . ?
C7 C9 1.536(5) . ?
C8 H8A 0.9600 . ?
C8 H8B 0.9600 . ?
C8 H8C 0.9600 . ?
C9 H9A 0.9600 . ?
C9 H9B 0.9600 . ?
C9 H9C 0.9600 . ?
C10 H10A 0.9600 . ?
C10 H10B 0.9600 . ?
C10 H10C 0.9600 . ?
C11 C12 1.523(4) . ?
C11 C14 1.525(5) . ?
C11 C13 1.529(4) . ?
C12 H12A 0.9600 . ?
C12 H12B 0.9600 . ?
C12 H12C 0.9600 . ?
C13 H13A 0.9600 . ?
C13 H13B 0.9600 . ?
C13 H13C 0.9600 . ?
C14 H14A 0.9600 . ?
C14 H14B 0.9600 . ?
C14 H14C 0.9600 . ?
C15 H15 0.9300 . ?
C16 C17 1.372(3) . ?
C16 C24 1.417(3) . ?
C17 C18 1.398(4) . ?
C17 H17 0.9300 . ?
C18 C19 1.365(4) . ?
C18 H18 0.9300 . ?
C19 C20 1.403(4) . ?
C19 H19 0.9300 . ?
C20 C24 1.406(4) . ?
C20 C21 1.419(4) . ?
C21 C22 1.351(5) . ?
C21 H21 0.9300 . ?
C22 C23 1.402(4) . ?
C22 H22 0.9300 . ?
C23 H23 0.9300 . ?
